data_7715365
loop_
_publ_author_name
'Zgrabik, Joshua C.'
'Bhuniya, Balaka'
'Branstad Phillips, Thomas'
'Barroso, Jorge'
'Vlaisavljevich, Bess'
'Daly, Scott R.'

_publ_section_title
;
 Volatile lanthanide complexes with fluorinated heptadentate ligands.
;
_journal_issue 7
_journal_name_full 'Dalton transactions (Cambridge, England : 2003)'
_journal_page_first 2998
_journal_page_last 3009
_journal_paper_doi 10.1039/d3dt04198k
_journal_volume 53
_journal_year 2024
_chemical_formula_moiety 'C21 H24 F9 N4 O3 Yb, C4 H10 O'
_chemical_formula_sum 'C25 H34 F9 N4 O4 Yb'
_chemical_formula_weight 798.60
_space_group_crystal_system orthorhombic
_space_group_IT_number 61
_space_group_name_Hall '-P 2ac 2ab'
_space_group_name_H-M_alt 'P b c a'
_atom_sites_solution_hydrogens geom
_atom_sites_solution_primary dual
_audit_creation_date 2023-06-12
_audit_creation_method
;
Olex2 1.5
(compiled 2023.03.06 svn.rbb2c1857 for OlexSys, GUI svn.r6748)
;
_audit_update_record
;
2023-12-12 deposited with the CCDC.	2024-01-12 downloaded from the CCDC.
;
_cell_angle_alpha 90
_cell_angle_beta 90
_cell_angle_gamma 90
_cell_formula_units_Z 8
_cell_length_a 19.7260(19)
_cell_length_b 19.9703(19)
_cell_length_c 15.5564(15)
_cell_measurement_reflns_used 9630
_cell_measurement_temperature 150.15
_cell_measurement_theta_max 26.33
_cell_measurement_theta_min 2.424
_cell_volume 6128.2(10)
_computing_molecular_graphics 'Olex2 1.5 (Dolomanov et al., 2009)'
_computing_publication_material 'Olex2 1.5 (Dolomanov et al., 2009)'
_computing_structure_refinement 'SHELXL 2016/4 (Sheldrick, 2015)'
_computing_structure_solution 'SHELXT 2018/2 (Sheldrick, 2018)'
_diffrn_ambient_temperature 150.15
_diffrn_measured_fraction_theta_full 1.000
_diffrn_measured_fraction_theta_max 0.999
_diffrn_measurement_device_type 'Bruker Nonius Kappa Apex'
_diffrn_measurement_method 'CCD Phi and Omega Scans'
_diffrn_radiation_type MoK\a
_diffrn_radiation_wavelength 0.71073
_diffrn_reflns_av_R_equivalents 0.0474
_diffrn_reflns_av_unetI/netI 0.0156
_diffrn_reflns_Laue_measured_fraction_full 1.000
_diffrn_reflns_Laue_measured_fraction_max 0.999
_diffrn_reflns_limit_h_max 24
_diffrn_reflns_limit_h_min -24
_diffrn_reflns_limit_k_max 24
_diffrn_reflns_limit_k_min -24
_diffrn_reflns_limit_l_max 19
_diffrn_reflns_limit_l_min -19
_diffrn_reflns_number 106067
_diffrn_reflns_point_group_measured_fraction_full 1.000
_diffrn_reflns_point_group_measured_fraction_max 0.999
_diffrn_reflns_theta_full 25.242
_diffrn_reflns_theta_max 26.411
_diffrn_reflns_theta_min 1.954
_exptl_absorpt_coefficient_mu 3.144
_exptl_absorpt_correction_T_max 1.0000
_exptl_absorpt_correction_T_min 0.8585
_exptl_absorpt_correction_type multi-scan
_exptl_absorpt_process_details
;
SADABS-2016/2 (Bruker,2016/2) was used for absorption correction.
wR2(int) was 0.0721 before and 0.0571 after correction.
The Ratio of minimum to maximum transmission is 0.8585.
The \l/2 correction factor is Not present.
;
_exptl_crystal_colour colourless
_exptl_crystal_density_diffrn 1.731
_exptl_crystal_description lath-like
_exptl_crystal_F_000 3160
_exptl_crystal_size_max 0.18
_exptl_crystal_size_mid 0.07
_exptl_crystal_size_min 0.04
_refine_diff_density_max 1.434
_refine_diff_density_min -2.355
_refine_diff_density_rms 0.130
_refine_ls_extinction_method none
_refine_ls_goodness_of_fit_ref 1.186
_refine_ls_hydrogen_treatment constr
_refine_ls_matrix_type full
_refine_ls_number_parameters 393
_refine_ls_number_reflns 6289
_refine_ls_number_restraints 0
_refine_ls_restrained_S_all 1.186
_refine_ls_R_factor_all 0.0447
_refine_ls_R_factor_gt 0.0379
_refine_ls_shift/su_max 0.001
_refine_ls_shift/su_mean 0.000
_refine_ls_structure_factor_coef Fsqd
_refine_ls_weighting_details 'w=1/[\s^2^(Fo^2^)+54.2407P] where P=(Fo^2^+2Fc^2^)/3'
_refine_ls_weighting_scheme calc
_refine_ls_wR_factor_gt 0.0848
_refine_ls_wR_factor_ref 0.0881
_reflns_Friedel_coverage 0.000
_reflns_number_gt 5488
_reflns_number_total 6289
_reflns_threshold_expression 'I > 2\s(I)'
_cod_data_source_file d3dt04198k2.cif
_cod_data_source_block dal2161
_cod_database_code 7715365
_shelx_shelxl_version_number 2016/4
_shelx_space_group_comment
;
The symmetry employed for this shelxl refinement is uniquely defined
by the following loop, which should always be used as a source of
symmetry information in preference to the above space-group names.
They are only intended as comments.
;
_shelx_estimated_absorpt_t_max 0.885
_shelx_estimated_absorpt_t_min 0.602
_olex2_refinement_description
;
1. Fixed Uiso
 At 1.2 times of:
  All C(H) groups, All C(H,H) groups
 At 1.5 times of:
  All C(H,H,H) groups
2.a Secondary CH2 refined with riding coordinates:
 C11(H11A,H11B), C12(H12A,H12B), C31(H31A,H31B), C32(H32A,H32B), C21(H21A,
 H21B), C22(H22A,H22B), C43(H43A,H43B), C42(H42A,H42B)
2.b Aromatic/amide H refined with riding coordinates:
 C14(H14), C34(H34), C24(H24)
2.c Idealised Me refined as rotating group:
 C17(H17A,H17B,H17C), C37(H37A,H37B,H37C), C27(H27A,H27B,H27C), C41(H41A,H41B,
 H41C), C44(H44A,H44B,H44C)
;
_olex2_submission_special_instructions 'No special instructions were received'

loop_
_space_group_symop_operation_xyz
'x, y, z'
'-x+1/2, -y, z+1/2'
'-x, y+1/2, -z+1/2'
'x+1/2, -y+1/2, -z'
'-x, -y, -z'
'x-1/2, y, -z-1/2'
'x, -y-1/2, z-1/2'
'-x-1/2, y-1/2, z'

loop_
_atom_site_label
_atom_site_type_symbol
_atom_site_fract_x
_atom_site_fract_y
_atom_site_fract_z
_atom_site_U_iso_or_equiv
_atom_site_adp_type
_atom_site_occupancy
_atom_site_site_symmetry_order
_atom_site_calc_flag
_atom_site_refinement_flags_posn
_atom_site_refinement_flags_adp
_atom_site_refinement_flags_occupancy
_atom_site_disorder_assembly
_atom_site_disorder_group
Yb1 Yb 0.27043(2) 0.47043(2) 0.45916(2) 0.02179(7) Uani 1 1 d . . . . .
O1 O 0.33221(19) 0.40120(18) 0.5362(3) 0.0281(8) Uani 1 1 d . . . . .
O2 O 0.3374(2) 0.4458(2) 0.3510(2) 0.0303(9) Uani 1 1 d . . . . .
O3 O 0.2139(2) 0.38107(18) 0.4186(2) 0.0285(9) Uani 1 1 d . . . . .
F13 F 0.3286(2) 0.23990(18) 0.6274(3) 0.0552(12) Uani 1 1 d . . . . .
F33 F 0.2529(2) 0.2667(2) 0.3253(3) 0.0657(13) Uani 1 1 d . . . . .
N1 N 0.2085(2) 0.4617(2) 0.5931(3) 0.0254(10) Uani 1 1 d . . . . .
F32 F 0.1571(3) 0.2579(2) 0.3843(3) 0.0733(15) Uani 1 1 d . . . . .
F21 F 0.4990(2) 0.3790(3) 0.3147(4) 0.0761(16) Uani 1 1 d . . . . .
N4 N 0.2274(2) 0.5791(2) 0.5020(3) 0.0261(10) Uani 1 1 d . . . . .
N3 N 0.1909(2) 0.5146(2) 0.3517(3) 0.0250(10) Uani 1 1 d . . . . .
F11 F 0.4127(2) 0.3045(2) 0.6189(5) 0.098(2) Uani 1 1 d . . . . .
F31 F 0.1644(3) 0.2758(2) 0.2490(3) 0.0682(14) Uani 1 1 d . . . . .
N2 N 0.3629(2) 0.5520(2) 0.4743(3) 0.0279(10) Uani 1 1 d . . . . .
F12 F 0.3652(3) 0.2694(2) 0.5045(4) 0.094(2) Uani 1 1 d . . . . .
C15 C 0.3085(3) 0.3532(3) 0.5827(3) 0.0253(11) Uani 1 1 d . . . . .
C14 C 0.2517(3) 0.3528(3) 0.6325(4) 0.0287(12) Uani 1 1 d . . . . .
H14 H 0.240404 0.312296 0.661179 0.034 Uiso 1 1 calc R U . . .
C11 C 0.1611(3) 0.5691(3) 0.5441(4) 0.0312(12) Uani 1 1 d . . . . .
H11A H 0.128129 0.552190 0.501322 0.037 Uiso 1 1 calc R U . . .
H11B H 0.144296 0.612559 0.565903 0.037 Uiso 1 1 calc R U . . .
F23 F 0.4194(4) 0.3855(4) 0.2239(3) 0.137(3) Uani 1 1 d . . . . .
C12 C 0.1660(3) 0.5192(3) 0.6189(4) 0.0318(13) Uani 1 1 d . . . . .
H12A H 0.186279 0.541505 0.669623 0.038 Uiso 1 1 calc R U . . .
H12B H 0.120140 0.503441 0.634799 0.038 Uiso 1 1 calc R U . . .
C34 C 0.1664(3) 0.4093(3) 0.2827(4) 0.0303(12) Uani 1 1 d . . . . .
H34 H 0.152076 0.390182 0.229889 0.036 Uiso 1 1 calc R U . . .
C31 C 0.2198(3) 0.6201(3) 0.4238(4) 0.0298(12) Uani 1 1 d . . . . .
H31A H 0.265056 0.628225 0.398376 0.036 Uiso 1 1 calc R U . . .
H31B H 0.200106 0.664026 0.439529 0.036 Uiso 1 1 calc R U . . .
C33 C 0.1607(3) 0.4807(3) 0.2917(4) 0.0285(12) Uani 1 1 d . . . . .
F22 F 0.4089(3) 0.3283(3) 0.3338(5) 0.099(2) Uani 1 1 d . . . . .
C17 C 0.1606(3) 0.4066(3) 0.7205(4) 0.0373(14) Uani 1 1 d . . . . .
H17A H 0.170613 0.443699 0.759717 0.056 Uiso 1 1 calc R U . . .
H17B H 0.166930 0.363964 0.750562 0.056 Uiso 1 1 calc R U . . .
H17C H 0.113513 0.410114 0.700712 0.056 Uiso 1 1 calc R U . . .
C32 C 0.1747(3) 0.5866(3) 0.3575(4) 0.0291(12) Uani 1 1 d . . . . .
H32A H 0.126577 0.592346 0.373831 0.035 Uiso 1 1 calc R U . . .
H32B H 0.181635 0.607966 0.300705 0.035 Uiso 1 1 calc R U . . .
C16 C 0.3534(3) 0.2920(3) 0.5831(5) 0.0412(16) Uani 1 1 d . . . . .
C21 C 0.2772(3) 0.6084(3) 0.5623(4) 0.0316(13) Uani 1 1 d . . . . .
H21A H 0.280156 0.580050 0.614376 0.038 Uiso 1 1 calc R U . . .
H21B H 0.261660 0.653448 0.580097 0.038 Uiso 1 1 calc R U . . .
C37 C 0.1150(3) 0.5144(3) 0.2263(4) 0.0419(16) Uani 1 1 d . . . . .
H37A H 0.076745 0.535511 0.255887 0.063 Uiso 1 1 calc R U . . .
H37B H 0.098043 0.480914 0.185594 0.063 Uiso 1 1 calc R U . . .
H37C H 0.140833 0.548594 0.195087 0.063 Uiso 1 1 calc R U . . .
C13 C 0.2074(3) 0.4098(3) 0.6446(4) 0.0274(12) Uani 1 1 d . . . . .
C35 C 0.1906(3) 0.3672(3) 0.3435(4) 0.0272(12) Uani 1 1 d . . . . .
C22 C 0.3470(3) 0.6139(3) 0.5212(4) 0.0309(13) Uani 1 1 d . . . . .
H22A H 0.347865 0.652403 0.481117 0.037 Uiso 1 1 calc R U . . .
H22B H 0.381538 0.621689 0.566253 0.037 Uiso 1 1 calc R U . . .
C24 C 0.4448(3) 0.4904(3) 0.3902(4) 0.0387(15) Uani 1 1 d . . . . .
H24 H 0.492199 0.483543 0.383388 0.046 Uiso 1 1 calc R U . . .
C25 C 0.4025(3) 0.4454(3) 0.3525(4) 0.0334(13) Uani 1 1 d . . . . .
C36 C 0.1905(4) 0.2919(3) 0.3252(4) 0.0397(15) Uani 1 1 d . . . . .
O4 O 0.5124(4) 0.3642(5) 0.9137(5) 0.107(3) Uani 1 1 d . . . . .
C23 C 0.4234(3) 0.5481(3) 0.4399(4) 0.0336(14) Uani 1 1 d . . . . .
C27 C 0.4749(3) 0.6032(4) 0.4468(5) 0.0462(17) Uani 1 1 d . . . . .
H27A H 0.461018 0.640985 0.410671 0.069 Uiso 1 1 calc R U . . .
H27B H 0.519168 0.586680 0.427578 0.069 Uiso 1 1 calc R U . . .
H27C H 0.478207 0.617973 0.506770 0.069 Uiso 1 1 calc R U . . .
C26 C 0.4329(4) 0.3861(4) 0.3033(5) 0.0460(17) Uani 1 1 d . . . . .
C43 C 0.5381(7) 0.3474(8) 1.0034(10) 0.134(6) Uani 1 1 d . . . . .
H43A H 0.507371 0.317289 1.035599 0.161 Uiso 1 1 calc R U . . .
H43B H 0.584923 0.329532 1.003582 0.161 Uiso 1 1 calc R U . . .
C41 C 0.4933(7) 0.3032(7) 0.7855(9) 0.124(5) Uani 1 1 d . . . . .
H41A H 0.443684 0.304088 0.788367 0.186 Uiso 1 1 calc R U . . .
H41B H 0.508029 0.263731 0.753129 0.186 Uiso 1 1 calc R U . . .
H41C H 0.509550 0.343806 0.756626 0.186 Uiso 1 1 calc R U . . .
C42 C 0.5219(7) 0.3003(7) 0.8748(8) 0.115(5) Uani 1 1 d . . . . .
H42A H 0.498329 0.265395 0.908669 0.138 Uiso 1 1 calc R U . . .
H42B H 0.570747 0.289208 0.872709 0.138 Uiso 1 1 calc R U . . .
C44 C 0.5341(6) 0.4155(8) 1.0307(12) 0.140(6) Uani 1 1 d . . . . .
H44A H 0.495824 0.437411 1.002127 0.210 Uiso 1 1 calc R U . . .
H44B H 0.576232 0.438704 1.015698 0.210 Uiso 1 1 calc R U . . .
H44C H 0.527534 0.417040 1.093133 0.210 Uiso 1 1 calc R U . . .

loop_
_atom_site_aniso_label
_atom_site_aniso_U_11
_atom_site_aniso_U_22
_atom_site_aniso_U_33
_atom_site_aniso_U_23
_atom_site_aniso_U_13
_atom_site_aniso_U_12
Yb1 0.02440(12) 0.01965(11) 0.02134(11) 0.00102(9) 0.00107(9) 0.00112(9)
O1 0.029(2) 0.0235(19) 0.031(2) 0.0054(17) -0.0013(18) 0.0009(16)
O2 0.028(2) 0.038(2) 0.025(2) -0.0014(17) 0.0028(16) 0.0051(17)
O3 0.037(2) 0.0213(18) 0.028(2) -0.0010(16) -0.0023(17) -0.0026(17)
F13 0.050(2) 0.0227(18) 0.093(3) 0.019(2) 0.005(2) 0.0014(17)
F33 0.069(3) 0.041(2) 0.087(3) -0.015(2) -0.009(3) 0.018(2)
N1 0.031(2) 0.025(2) 0.020(2) -0.0007(18) 0.0051(19) 0.0009(19)
F32 0.116(4) 0.032(2) 0.071(3) -0.001(2) 0.034(3) -0.023(3)
F21 0.041(2) 0.077(3) 0.110(4) -0.035(3) 0.001(3) 0.020(2)
N4 0.028(2) 0.021(2) 0.030(2) -0.0002(19) 0.001(2) 0.0013(19)
N3 0.026(2) 0.023(2) 0.026(2) 0.0011(18) 0.0006(19) -0.0006(18)
F11 0.037(2) 0.041(3) 0.215(7) 0.040(4) -0.037(3) -0.004(2)
F31 0.105(4) 0.038(2) 0.061(3) -0.018(2) -0.034(3) 0.004(2)
N2 0.029(2) 0.024(2) 0.030(3) 0.0041(19) 0.001(2) -0.0017(19)
F12 0.150(6) 0.058(3) 0.074(3) 0.003(3) 0.040(4) 0.056(3)
C15 0.033(3) 0.019(2) 0.024(3) 0.001(2) -0.005(2) -0.001(2)
C14 0.039(3) 0.020(3) 0.028(3) 0.001(2) -0.001(2) -0.005(2)
C11 0.031(3) 0.026(3) 0.036(3) 0.003(3) 0.009(3) 0.005(2)
F23 0.199(7) 0.170(6) 0.042(3) -0.031(3) -0.025(4) 0.150(6)
C12 0.038(3) 0.029(3) 0.029(3) -0.004(2) 0.008(3) 0.002(2)
C34 0.033(3) 0.030(3) 0.027(3) -0.001(2) -0.003(2) -0.005(2)
C31 0.039(3) 0.019(3) 0.032(3) 0.004(2) 0.000(3) 0.003(2)
C33 0.030(3) 0.031(3) 0.024(3) 0.006(2) 0.002(2) -0.002(2)
F22 0.102(4) 0.055(3) 0.141(6) -0.014(3) 0.056(4) 0.007(3)
C17 0.045(4) 0.031(3) 0.036(3) 0.004(3) 0.012(3) -0.004(3)
C32 0.034(3) 0.026(3) 0.027(3) 0.005(2) 0.001(2) 0.005(2)
C16 0.037(3) 0.024(3) 0.063(5) 0.005(3) 0.000(3) -0.001(3)
C21 0.036(3) 0.026(3) 0.032(3) -0.005(2) 0.000(3) 0.003(2)
C37 0.043(4) 0.040(4) 0.043(4) 0.011(3) -0.015(3) -0.004(3)
C13 0.036(3) 0.023(3) 0.024(3) 0.003(2) 0.001(2) -0.006(2)
C35 0.026(3) 0.026(3) 0.030(3) -0.004(2) 0.004(2) -0.004(2)
C22 0.033(3) 0.027(3) 0.033(3) 0.001(2) -0.003(2) -0.003(2)
C24 0.026(3) 0.044(4) 0.047(4) 0.009(3) 0.010(3) 0.004(3)
C25 0.033(3) 0.040(3) 0.027(3) 0.008(3) 0.006(2) 0.009(3)
C36 0.052(4) 0.031(3) 0.036(3) -0.005(3) -0.004(3) -0.002(3)
O4 0.065(4) 0.189(9) 0.068(5) -0.024(5) -0.002(4) -0.033(5)
C23 0.033(3) 0.034(3) 0.033(3) 0.010(3) -0.003(3) -0.003(3)
C27 0.036(3) 0.045(4) 0.057(5) 0.008(3) -0.003(3) -0.011(3)
C26 0.042(4) 0.057(4) 0.039(4) 0.001(3) 0.003(3) 0.018(3)
C43 0.105(10) 0.152(14) 0.144(13) -0.051(11) -0.068(10) 0.025(10)
C41 0.127(12) 0.115(11) 0.131(13) 0.002(9) -0.005(10) -0.019(9)
C42 0.132(11) 0.134(11) 0.079(8) -0.022(8) 0.014(8) -0.068(10)
C44 0.060(7) 0.145(13) 0.215(18) 0.057(14) 0.003(10) -0.006(8)

loop_
_atom_type_symbol
_atom_type_description
_atom_type_scat_dispersion_real
_atom_type_scat_dispersion_imag
_atom_type_scat_source
C C 0.0033 0.0016 'International Tables Vol C Tables 4.2.6.8 and 6.1.1.4'
H H 0.0000 0.0000 'International Tables Vol C Tables 4.2.6.8 and 6.1.1.4'
F F 0.0171 0.0103 'International Tables Vol C Tables 4.2.6.8 and 6.1.1.4'
N N 0.0061 0.0033 'International Tables Vol C Tables 4.2.6.8 and 6.1.1.4'
O O 0.0106 0.0060 'International Tables Vol C Tables 4.2.6.8 and 6.1.1.4'
Yb Yb -0.3850 5.5486 'International Tables Vol C Tables 4.2.6.8 and 6.1.1.4'

loop_
_geom_angle_atom_site_label_1
_geom_angle_atom_site_label_2
_geom_angle_atom_site_label_3
_geom_angle
_geom_angle_site_symmetry_1
_geom_angle_site_symmetry_3
_geom_angle_publ_flag
O1 Yb1 N1 76.43(15) . . ?
O1 Yb1 N4 127.39(15) . . ?
O1 Yb1 N3 161.99(14) . . ?
O1 Yb1 N2 87.32(15) . . ?
O1 Yb1 C15 19.79(14) . . ?
O1 Yb1 C31 148.69(15) . . ?
O1 Yb1 C21 104.22(15) . . ?
O1 Yb1 C35 100.18(15) . . ?
O1 Yb1 C25 74.17(15) . . ?
O2 Yb1 O1 86.77(15) . . ?
O2 Yb1 O3 84.45(15) . . ?
O2 Yb1 N1 161.26(15) . . ?
O2 Yb1 N4 128.48(15) . . ?
O2 Yb1 N3 86.73(15) . . ?
O2 Yb1 N2 77.02(16) . . ?
O2 Yb1 C15 99.18(15) . . ?
O2 Yb1 C31 105.39(15) . . ?
O2 Yb1 C21 123.64(15) . . ?
O2 Yb1 C35 73.52(15) . . ?
O2 Yb1 C25 19.40(16) . . ?
O3 Yb1 O1 85.81(14) . . ?
O3 Yb1 N1 86.08(15) . . ?
O3 Yb1 N4 128.94(15) . . ?
O3 Yb1 N3 76.85(14) . . ?
O3 Yb1 N2 160.56(15) . . ?
O3 Yb1 C15 71.91(14) . . ?
O3 Yb1 C31 123.45(15) . . ?
O3 Yb1 C21 150.10(15) . . ?
O3 Yb1 C35 18.72(14) . . ?
O3 Yb1 C25 98.10(16) . . ?
N1 Yb1 N4 69.60(15) . . ?
N1 Yb1 N3 106.79(15) . . ?
N1 Yb1 N2 109.91(16) . . ?
N1 Yb1 C15 62.44(15) . . ?
N1 Yb1 C31 93.32(15) . . ?
N1 Yb1 C21 69.58(15) . . ?
N1 Yb1 C35 101.04(15) . . ?
N1 Yb1 C25 149.87(15) . . ?
N4 Yb1 N3 69.01(15) . . ?
N4 Yb1 N2 68.90(16) . . ?
N4 Yb1 C15 125.91(15) . . ?
N4 Yb1 C31 26.02(15) . . ?
N4 Yb1 C21 26.27(15) . . ?
N4 Yb1 C35 124.53(15) . . ?
N4 Yb1 C25 125.48(16) . . ?
N3 Yb1 N2 107.51(15) . . ?
N3 Yb1 C15 147.40(14) . . ?
N3 Yb1 C31 49.29(15) . . ?
N3 Yb1 C21 93.36(15) . . ?
N3 Yb1 C35 61.85(15) . . ?
N3 Yb1 C25 103.20(15) . . ?
N2 Yb1 C15 105.06(15) . . ?
N2 Yb1 C31 68.21(15) . . ?
N2 Yb1 C21 49.34(15) . . ?
N2 Yb1 C35 149.05(15) . . ?
N2 Yb1 C25 62.51(17) . . ?
C15 Yb1 C31 151.87(14) . . ?
C15 Yb1 C21 109.14(15) . . ?
C15 Yb1 C35 88.94(14) . . ?
C15 Yb1 C25 90.37(15) . . ?
C21 Yb1 C31 44.99(15) . . ?
C35 Yb1 C31 110.87(15) . . ?
C35 Yb1 C21 150.60(15) . . ?
C25 Yb1 C31 108.54(16) . . ?
C25 Yb1 C21 111.69(16) . . ?
C25 Yb1 C35 90.50(16) . . ?
C15 O1 Yb1 124.9(3) . . ?
C25 O2 Yb1 126.0(4) . . ?
C35 O3 Yb1 128.0(3) . . ?
C12 N1 Yb1 117.6(3) . . ?
C13 N1 Yb1 126.3(4) . . ?
C13 N1 C12 116.1(5) . . ?
C11 N4 Yb1 108.1(3) . . ?
C11 N4 C21 111.1(5) . . ?
C31 N4 Yb1 107.8(3) . . ?
C31 N4 C11 110.5(5) . . ?
C31 N4 C21 111.8(4) . . ?
C21 N4 Yb1 107.3(3) . . ?
C33 N3 Yb1 126.5(4) . . ?
C33 N3 C32 116.9(5) . . ?
C32 N3 Yb1 116.6(3) . . ?
C22 N2 Yb1 116.5(3) . . ?
C23 N2 Yb1 126.7(4) . . ?
C23 N2 C22 116.6(5) . . ?
O1 C15 Yb1 35.3(2) . . ?
O1 C15 C14 128.5(5) . . ?
O1 C15 C16 113.0(5) . . ?
C14 C15 Yb1 99.0(4) . . ?
C14 C15 C16 118.3(5) . . ?
C16 C15 Yb1 138.7(4) . . ?
C15 C14 H14 117.8 . . ?
C15 C14 C13 124.4(5) . . ?
C13 C14 H14 117.8 . . ?
Yb1 C11 H11A 87.5 . . ?
Yb1 C11 H11B 155.0 . . ?
N4 C11 Yb1 45.9(2) . . ?
N4 C11 H11A 109.3 . . ?
N4 C11 H11B 109.3 . . ?
N4 C11 C12 111.6(5) . . ?
H11A C11 H11B 108.0 . . ?
C12 C11 Yb1 82.6(3) . . ?
C12 C11 H11A 109.3 . . ?
C12 C11 H11B 109.3 . . ?
N1 C12 C11 109.5(5) . . ?
N1 C12 H12A 109.8 . . ?
N1 C12 H12B 109.8 . . ?
C11 C12 H12A 109.8 . . ?
C11 C12 H12B 109.8 . . ?
H12A C12 H12B 108.2 . . ?
C33 C34 H34 117.4 . . ?
C35 C34 H34 117.4 . . ?
C35 C34 C33 125.2(5) . . ?
Yb1 C31 H31A 86.6 . . ?
Yb1 C31 H31B 155.2 . . ?
N4 C31 Yb1 46.1(2) . . ?
N4 C31 H31A 109.2 . . ?
N4 C31 H31B 109.2 . . ?
N4 C31 C32 112.1(4) . . ?
H31A C31 H31B 107.9 . . ?
C32 C31 Yb1 83.6(3) . . ?
C32 C31 H31A 109.2 . . ?
C32 C31 H31B 109.2 . . ?
N3 C33 C34 123.5(5) . . ?
N3 C33 C37 121.5(5) . . ?
C34 C33 C37 114.9(5) . . ?
H17A C17 H17B 109.5 . . ?
H17A C17 H17C 109.5 . . ?
H17B C17 H17C 109.5 . . ?
C13 C17 H17A 109.5 . . ?
C13 C17 H17B 109.5 . . ?
C13 C17 H17C 109.5 . . ?
N3 C32 C31 110.1(4) . . ?
N3 C32 H32A 109.6 . . ?
N3 C32 H32B 109.6 . . ?
C31 C32 H32A 109.6 . . ?
C31 C32 H32B 109.6 . . ?
H32A C32 H32B 108.2 . . ?
F13 C16 C15 114.6(5) . . ?
F11 C16 F13 104.7(6) . . ?
F11 C16 F12 107.4(7) . . ?
F11 C16 C15 111.6(5) . . ?
F12 C16 F13 105.9(6) . . ?
F12 C16 C15 112.1(6) . . ?
Yb1 C21 H21A 85.4 . . ?
Yb1 C21 H21B 155.8 . . ?
N4 C21 Yb1 46.5(2) . . ?
N4 C21 H21A 109.4 . . ?
N4 C21 H21B 109.4 . . ?
N4 C21 C22 111.3(5) . . ?
H21A C21 H21B 108.0 . . ?
C22 C21 Yb1 83.6(3) . . ?
C22 C21 H21A 109.4 . . ?
C22 C21 H21B 109.4 . . ?
C33 C37 H37A 109.5 . . ?
C33 C37 H37B 109.5 . . ?
C33 C37 H37C 109.5 . . ?
H37A C37 H37B 109.5 . . ?
H37A C37 H37C 109.5 . . ?
H37B C37 H37C 109.5 . . ?
N1 C13 C14 122.2(5) . . ?
N1 C13 C17 121.6(5) . . ?
C14 C13 C17 116.2(5) . . ?
O3 C35 Yb1 33.2(2) . . ?
O3 C35 C34 128.9(5) . . ?
O3 C35 C36 112.4(5) . . ?
C34 C35 Yb1 99.7(4) . . ?
C34 C35 C36 118.7(5) . . ?
C36 C35 Yb1 138.4(4) . . ?
N2 C22 C21 110.0(5) . . ?
N2 C22 H22A 109.7 . . ?
N2 C22 H22B 109.7 . . ?
C21 C22 H22A 109.7 . . ?
C21 C22 H22B 109.7 . . ?
H22A C22 H22B 108.2 . . ?
C25 C24 H24 117.4 . . ?
C25 C24 C23 125.2(6) . . ?
C23 C24 H24 117.4 . . ?
O2 C25 Yb1 34.6(3) . . ?
O2 C25 C24 128.2(6) . . ?
O2 C25 C26 112.7(6) . . ?
C24 C25 Yb1 100.2(4) . . ?
C24 C25 C26 119.1(6) . . ?
C26 C25 Yb1 135.6(5) . . ?
F33 C36 F31 105.6(6) . . ?
F33 C36 C35 111.7(5) . . ?
F32 C36 F33 105.5(6) . . ?
F32 C36 F31 107.6(6) . . ?
F32 C36 C35 112.1(5) . . ?
F31 C36 C35 113.8(5) . . ?
C42 O4 C43 98.5(11) . . ?
N2 C23 C24 122.1(6) . . ?
N2 C23 C27 122.9(6) . . ?
C24 C23 C27 115.0(6) . . ?
C23 C27 H27A 109.5 . . ?
C23 C27 H27B 109.5 . . ?
C23 C27 H27C 109.5 . . ?
H27A C27 H27B 109.5 . . ?
H27A C27 H27C 109.5 . . ?
H27B C27 H27C 109.5 . . ?
F21 C26 F22 102.0(6) . . ?
F21 C26 C25 113.7(6) . . ?
F23 C26 F21 109.7(7) . . ?
F23 C26 F22 105.3(8) . . ?
F23 C26 C25 114.4(6) . . ?
F22 C26 C25 110.6(6) . . ?
O4 C43 H43A 113.2 . . ?
O4 C43 H43B 113.2 . . ?
H43A C43 H43B 110.5 . . ?
C44 C43 O4 92.6(13) . . ?
C44 C43 H43A 113.2 . . ?
C44 C43 H43B 113.2 . . ?
H41A C41 H41B 109.5 . . ?
H41A C41 H41C 109.5 . . ?
H41B C41 H41C 109.5 . . ?
C42 C41 H41A 109.5 . . ?
C42 C41 H41B 109.5 . . ?
C42 C41 H41C 109.5 . . ?
O4 C42 C41 108.0(13) . . ?
O4 C42 H42A 110.1 . . ?
O4 C42 H42B 110.1 . . ?
C41 C42 H42A 110.1 . . ?
C41 C42 H42B 110.1 . . ?
H42A C42 H42B 108.4 . . ?
C43 C44 H44A 109.5 . . ?
C43 C44 H44B 109.5 . . ?
C43 C44 H44C 109.5 . . ?
H44A C44 H44B 109.5 . . ?
H44A C44 H44C 109.5 . . ?
H44B C44 H44C 109.5 . . ?

loop_
_geom_bond_atom_site_label_1
_geom_bond_atom_site_label_2
_geom_bond_distance
_geom_bond_site_symmetry_2
_geom_bond_publ_flag
Yb1 O1 2.199(4) . ?
Yb1 O2 2.195(4) . ?
Yb1 O3 2.197(4) . ?
Yb1 N1 2.422(4) . ?
Yb1 N4 2.423(4) . ?
Yb1 N3 2.456(5) . ?
Yb1 N2 2.457(5) . ?
Yb1 C15 3.120(5) . ?
Yb1 C31 3.199(5) . ?
Yb1 C21 3.191(6) . ?
Yb1 C35 3.156(6) . ?
Yb1 C25 3.129(6) . ?
O1 C15 1.289(6) . ?
O2 C25 1.286(7) . ?
O3 C35 1.286(7) . ?
F13 C16 1.340(7) . ?
F33 C36 1.329(8) . ?
N1 C12 1.477(7) . ?
N1 C13 1.310(7) . ?
F32 C36 1.319(8) . ?
F21 C26 1.323(8) . ?
N4 C11 1.476(7) . ?
N4 C31 1.474(7) . ?
N4 C21 1.479(7) . ?
N3 C33 1.299(7) . ?
N3 C32 1.475(7) . ?
F11 C16 1.318(8) . ?
F31 C36 1.332(8) . ?
N2 C22 1.469(7) . ?
N2 C23 1.310(8) . ?
F12 C16 1.325(9) . ?
C15 C14 1.361(8) . ?
C15 C16 1.510(8) . ?
C14 H14 0.9500 . ?
C14 C13 1.448(8) . ?
C11 H11A 0.9900 . ?
C11 H11B 0.9900 . ?
C11 C12 1.534(8) . ?
F23 C26 1.263(8) . ?
C12 H12A 0.9900 . ?
C12 H12B 0.9900 . ?
C34 H34 0.9500 . ?
C34 C33 1.436(8) . ?
C34 C35 1.352(8) . ?
C31 H31A 0.9900 . ?
C31 H31B 0.9900 . ?
C31 C32 1.517(8) . ?
C33 C37 1.518(8) . ?
F22 C26 1.336(9) . ?
C17 H17A 0.9800 . ?
C17 H17B 0.9800 . ?
C17 H17C 0.9800 . ?
C17 C13 1.501(8) . ?
C32 H32A 0.9900 . ?
C32 H32B 0.9900 . ?
C21 H21A 0.9900 . ?
C21 H21B 0.9900 . ?
C21 C22 1.522(8) . ?
C37 H37A 0.9800 . ?
C37 H37B 0.9800 . ?
C37 H37C 0.9800 . ?
C35 C36 1.532(8) . ?
C22 H22A 0.9900 . ?
C22 H22B 0.9900 . ?
C24 H24 0.9500 . ?
C24 C25 1.359(9) . ?
C24 C23 1.450(9) . ?
C25 C26 1.532(9) . ?
O4 C43 1.521(16) . ?
O4 C42 1.424(15) . ?
C23 C27 1.502(8) . ?
C27 H27A 0.9800 . ?
C27 H27B 0.9800 . ?
C27 H27C 0.9800 . ?
C43 H43A 0.9900 . ?
C43 H43B 0.9900 . ?
C43 C44 1.427(18) . ?
C41 H41A 0.9800 . ?
C41 H41B 0.9800 . ?
C41 H41C 0.9800 . ?
C41 C42 1.501(17) . ?
C42 H42A 0.9900 . ?
C42 H42B 0.9900 . ?
C44 H44A 0.9800 . ?
C44 H44B 0.9800 . ?
C44 H44C 0.9800 . ?

loop_
_geom_torsion_atom_site_label_1
_geom_torsion_atom_site_label_2
_geom_torsion_atom_site_label_3
_geom_torsion_atom_site_label_4
_geom_torsion
_geom_torsion_site_symmetry_1
_geom_torsion_site_symmetry_2
_geom_torsion_site_symmetry_3
_geom_torsion_site_symmetry_4
_geom_torsion_publ_flag
Yb1 O1 C15 C14 -39.0(8) . . . . ?
Yb1 O1 C15 C16 144.3(4) . . . . ?
Yb1 O2 C25 C24 -41.9(9) . . . . ?
Yb1 O2 C25 C26 139.2(4) . . . . ?
Yb1 O3 C35 C34 -33.3(9) . . . . ?
Yb1 O3 C35 C36 148.0(4) . . . . ?
Yb1 N1 C12 C11 10.0(6) . . . . ?
Yb1 N1 C13 C14 8.4(8) . . . . ?
Yb1 N1 C13 C17 -172.4(4) . . . . ?
Yb1 N4 C11 C12 54.8(5) . . . . ?
Yb1 N4 C31 C32 56.1(5) . . . . ?
Yb1 N4 C21 C22 57.7(5) . . . . ?
Yb1 N3 C33 C34 4.2(8) . . . . ?
Yb1 N3 C33 C37 -177.1(4) . . . . ?
Yb1 N3 C32 C31 7.7(6) . . . . ?
Yb1 N2 C22 C21 8.5(6) . . . . ?
Yb1 N2 C23 C24 -3.5(8) . . . . ?
Yb1 N2 C23 C27 174.9(4) . . . . ?
Yb1 C15 C14 C13 -24.0(6) . . . . ?
Yb1 C15 C16 F13 -146.1(5) . . . . ?
Yb1 C15 C16 F11 95.1(8) . . . . ?
Yb1 C15 C16 F12 -25.4(9) . . . . ?
Yb1 C11 C12 N1 -6.8(4) . . . . ?
Yb1 C31 C32 N3 -5.3(4) . . . . ?
Yb1 C21 C22 N2 -5.9(4) . . . . ?
Yb1 C35 C36 F33 -37.0(9) . . . . ?
Yb1 C35 C36 F32 81.2(8) . . . . ?
Yb1 C35 C36 F31 -156.4(5) . . . . ?
Yb1 C25 C26 F21 -138.4(6) . . . . ?
Yb1 C25 C26 F23 94.4(9) . . . . ?
Yb1 C25 C26 F22 -24.3(9) . . . . ?
O1 C15 C14 C13 -2.4(10) . . . . ?
O1 C15 C16 F13 -176.8(5) . . . . ?
O1 C15 C16 F11 64.3(8) . . . . ?
O1 C15 C16 F12 -56.1(7) . . . . ?
O2 C25 C26 F21 -170.4(6) . . . . ?
O2 C25 C26 F23 62.4(9) . . . . ?
O2 C25 C26 F22 -56.3(8) . . . . ?
O3 C35 C36 F33 -62.9(7) . . . . ?
O3 C35 C36 F32 55.3(8) . . . . ?
O3 C35 C36 F31 177.7(5) . . . . ?
N4 C11 C12 N1 -43.1(7) . . . . ?
N4 C31 C32 N3 -42.4(6) . . . . ?
N4 C21 C22 N2 -44.0(6) . . . . ?
C15 C14 C13 N1 17.1(9) . . . . ?
C15 C14 C13 C17 -162.2(6) . . . . ?
C14 C15 C16 F13 6.1(9) . . . . ?
C14 C15 C16 F11 -112.7(7) . . . . ?
C14 C15 C16 F12 126.8(6) . . . . ?
C11 N4 C31 Yb1 -118.0(5) . . . . ?
C11 N4 C31 C32 -61.9(6) . . . . ?
C11 N4 C21 Yb1 118.0(5) . . . . ?
C11 N4 C21 C22 175.7(4) . . . . ?
C12 N1 C13 C14 -173.3(5) . . . . ?
C12 N1 C13 C17 5.9(8) . . . . ?
C34 C35 C36 F33 118.2(6) . . . . ?
C34 C35 C36 F32 -123.6(6) . . . . ?
C34 C35 C36 F31 -1.2(9) . . . . ?
C31 N4 C11 Yb1 117.8(5) . . . . ?
C31 N4 C11 C12 172.7(5) . . . . ?
C31 N4 C21 Yb1 -118.0(5) . . . . ?
C31 N4 C21 C22 -60.3(6) . . . . ?
C33 N3 C32 C31 -173.7(5) . . . . ?
C33 C34 C35 Yb1 -19.0(7) . . . . ?
C33 C34 C35 O3 -1.3(10) . . . . ?
C33 C34 C35 C36 177.4(6) . . . . ?
C32 N3 C33 C34 -174.2(5) . . . . ?
C32 N3 C33 C37 4.5(8) . . . . ?
C16 C15 C14 C13 174.1(6) . . . . ?
C21 N4 C11 Yb1 -117.4(5) . . . . ?
C21 N4 C11 C12 -62.6(6) . . . . ?
C21 N4 C31 Yb1 117.7(5) . . . . ?
C21 N4 C31 C32 173.8(5) . . . . ?
C13 N1 C12 C11 -168.4(5) . . . . ?
C35 C34 C33 N3 15.0(10) . . . . ?
C35 C34 C33 C37 -163.9(6) . . . . ?
C22 N2 C23 C24 -178.5(5) . . . . ?
C22 N2 C23 C27 -0.1(8) . . . . ?
C24 C25 C26 F21 10.6(9) . . . . ?
C24 C25 C26 F23 -116.6(9) . . . . ?
C24 C25 C26 F22 124.7(7) . . . . ?
C25 C24 C23 N2 20.4(10) . . . . ?
C25 C24 C23 C27 -158.1(6) . . . . ?
C23 N2 C22 C21 -176.0(5) . . . . ?
C23 C24 C25 Yb1 -20.4(7) . . . . ?
C23 C24 C25 O2 2.3(11) . . . . ?
C23 C24 C25 C26 -178.8(6) . . . . ?
C43 O4 C42 C41 174.9(11) . . . . ?
C42 O4 C43 C44 173.1(10) . . . . ?
